data_4502016
loop_
_publ_author_name
'Qin, Ling'
'Hu, Jin-Song'
'Huang, Liang-Fang'
'Li, Yi-Zhi'
'Guo, Zi-Jian'
'Zheng, He-Gen'

_publ_section_title
;
 Syntheses, Characterizations, and Properties of Six Metal&#x2212;Organic
 Complexes Based on Flexible Ligand 5-(4-Pyridyl)-methoxyl Isophthalic
 Acid
;
_journal_issue 9
_journal_name_full 'Crystal Growth &amp; Design'
_journal_page_first 4176
_journal_paper_doi 10.1021/cg100870v
_journal_volume 10
_journal_year 2010
_chemical_formula_moiety 'C28 H24 N2 Ni2 O13'
_chemical_formula_sum 'C28 H24 N2 Ni2 O13'
_chemical_formula_weight 713.91
_chemical_name_systematic
; 
 ? 
;
_space_group_IT_number 15
_symmetry_cell_setting monoclinic
_symmetry_space_group_name_Hall '-C 2yc'
_symmetry_space_group_name_H-M 'C 1 2/c 1'
_atom_sites_solution_hydrogens geom
_atom_sites_solution_primary direct
_atom_sites_solution_secondary difmap
_audit_creation_method SHELXL-97
_cell_angle_alpha 90.00
_cell_angle_beta 110.793(2)
_cell_angle_gamma 90.00
_cell_formula_units_Z 8
_cell_length_a 35.192(3)
_cell_length_b 13.1317(13)
_cell_length_c 13.3261(13)
_cell_measurement_reflns_used 4632
_cell_measurement_temperature 293(2)
_cell_measurement_theta_max 27.326
_cell_measurement_theta_min 2.179
_cell_volume 5757.3(9)
_computing_cell_refinement 'SMART (Bruker, 2000)'
_computing_data_collection 'SMART (Bruker, 2000)'
_computing_data_reduction 'SAINT (Bruker, 2000)'
_computing_molecular_graphics SHELXTL
_computing_publication_material SHELXTL
_computing_structure_refinement 'SHELXL-97 (Sheldrick, 1997)'
_computing_structure_solution 'SHELXS-97 (Sheldrick, 1990)'
_diffrn_ambient_temperature 293(2)
_diffrn_measured_fraction_theta_full 1.000
_diffrn_measured_fraction_theta_max 1.000
_diffrn_measurement_device_type 'CCD area detector'
_diffrn_measurement_method 'phi and omega scans'
_diffrn_radiation_monochromator graphite
_diffrn_radiation_source 'fine-focus sealed tube'
_diffrn_radiation_type MoK\a
_diffrn_radiation_wavelength 0.71073
_diffrn_reflns_av_R_equivalents 0.0567
_diffrn_reflns_av_sigmaI/netI 0.0557
_diffrn_reflns_limit_h_max 41
_diffrn_reflns_limit_h_min -41
_diffrn_reflns_limit_k_max 15
_diffrn_reflns_limit_k_min -15
_diffrn_reflns_limit_l_max 11
_diffrn_reflns_limit_l_min -15
_diffrn_reflns_number 14113
_diffrn_reflns_theta_full 24.99
_diffrn_reflns_theta_max 24.99
_diffrn_reflns_theta_min 1.67
_exptl_absorpt_coefficient_mu 1.381
_exptl_absorpt_correction_T_max 0.738
_exptl_absorpt_correction_T_min 0.673
_exptl_absorpt_correction_type multi-scan
_exptl_absorpt_process_details 'SADABS; Bruker, 2000'
_exptl_crystal_colour green
_exptl_crystal_density_diffrn 1.647
_exptl_crystal_density_method 'not measured'
_exptl_crystal_description block
_exptl_crystal_F_000 2928
_exptl_crystal_size_max 0.28
_exptl_crystal_size_mid 0.26
_exptl_crystal_size_min 0.22
_refine_diff_density_max 0.801
_refine_diff_density_min -0.644
_refine_diff_density_rms 0.088
_refine_ls_extinction_method none
_refine_ls_goodness_of_fit_ref 1.053
_refine_ls_hydrogen_treatment constr
_refine_ls_matrix_type full
_refine_ls_number_parameters 406
_refine_ls_number_reflns 5074
_refine_ls_number_restraints 0
_refine_ls_restrained_S_all 1.053
_refine_ls_R_factor_all 0.0565
_refine_ls_R_factor_gt 0.0461
_refine_ls_shift/su_max 0.002
_refine_ls_shift/su_mean 0.000
_refine_ls_structure_factor_coef Fsqd
_refine_ls_weighting_details 'calc w=1/[\s^2^(Fo^2^)+(0.0616P)^2^+1.9900P] where P=(Fo^2^+2Fc^2^)/3'
_refine_ls_weighting_scheme calc
_refine_ls_wR_factor_gt 0.1130
_refine_ls_wR_factor_ref 0.1178
_reflns_number_gt 4205
_reflns_number_total 5074
_reflns_threshold_expression >2sigma(I)
_cod_data_source_file cg100870v_si_002.cif
_cod_data_source_block 2
_cod_depositor_comments
;
The following automatic conversions were performed:

'_symmetry_cell_setting' value 'Monoclinic' changed to 'monoclinic'
according to /home/saulius/struct/CIF-dictionaries/cif_core.dic
dictionary named 'cif_core.dic' version 2.4.2 from 2011-04-26.

Automatic conversion script
Id: cif_fix_values 1715 2011-07-08 13:25:40Z adriana 
;
_cod_original_cell_volume 5757.2(10)
_cod_original_sg_symbol_H-M 'C2/c '
_cod_database_code 4502016

loop_
_symmetry_equiv_pos_as_xyz
'x, y, z'
'-x, y, -z+1/2'
'x+1/2, y+1/2, z'
'-x+1/2, y+1/2, -z+1/2'
'-x, -y, -z'
'x, -y, z-1/2'
'-x+1/2, -y+1/2, -z'
'x+1/2, -y+1/2, z-1/2'

loop_
_atom_site_label
_atom_site_type_symbol
_atom_site_fract_x
_atom_site_fract_y
_atom_site_fract_z
_atom_site_U_iso_or_equiv
_atom_site_adp_type
_atom_site_occupancy
_atom_site_symmetry_multiplicity
_atom_site_calc_flag
_atom_site_refinement_flags
C1 C 0.39735(11) 0.3395(3) 0.5906(3) 0.0263(8) Uani 1 1 d .
C2 C 0.52950(10) 0.1816(3) 0.6140(3) 0.0270(8) Uani 1 1 d .
C3 C 0.44099(10) 0.3495(3) 0.6021(3) 0.0232(8) Uani 1 1 d .
C4 C 0.46398(10) 0.2624(3) 0.6047(3) 0.0252(8) Uani 1 1 d .
H4 H 0.4524 0.1982 0.6009 0.030 Uiso 1 1 calc R
C5 C 0.50393(10) 0.2724(3) 0.6129(3) 0.0232(8) Uani 1 1 d .
C6 C 0.52180(11) 0.3681(3) 0.6231(3) 0.0276(8) Uani 1 1 d .
H6 H 0.5489 0.3745 0.6292 0.033 Uiso 1 1 calc R
C7 C 0.49927(11) 0.4530(3) 0.6240(3) 0.0295(9) Uani 1 1 d .
C8 C 0.45832(11) 0.4439(3) 0.6102(3) 0.0276(8) Uani 1 1 d .
H8 H 0.4427 0.5019 0.6065 0.033 Uiso 1 1 calc R
C9 C 0.55609(11) 0.5663(3) 0.6616(3) 0.0315(9) Uani 1 1 d .
H9A H 0.5642 0.5362 0.6058 0.038 Uiso 1 1 calc R
H9B H 0.5720 0.5354 0.7297 0.038 Uiso 1 1 calc R
C10 C 0.56284(11) 0.6787(3) 0.6660(3) 0.0281(8) Uani 1 1 d .
C11 C 0.59918(11) 0.7180(3) 0.6645(3) 0.0345(9) Uani 1 1 d .
H11 H 0.6202 0.6745 0.6659 0.041 Uiso 1 1 calc R
C12 C 0.60388(12) 0.8218(3) 0.6608(4) 0.0365(10) Uani 1 1 d .
H12 H 0.6283 0.8470 0.6591 0.044 Uiso 1 1 calc R
C13 C 0.54038(12) 0.8500(3) 0.6633(4) 0.0407(11) Uani 1 1 d .
H13 H 0.5202 0.8952 0.6649 0.049 Uiso 1 1 calc R
C14 C 0.53271(12) 0.7474(3) 0.6650(4) 0.0386(10) Uani 1 1 d .
H14 H 0.5078 0.7244 0.6654 0.046 Uiso 1 1 calc R
C15 C 0.28377(10) 0.3456(3) 0.3641(3) 0.0278(8) Uani 1 1 d .
C16 C 0.15341(12) 0.4615(3) 0.0836(3) 0.0341(9) Uani 1 1 d .
C17 C 0.25863(10) 0.3718(3) 0.2502(3) 0.0248(8) Uani 1 1 d .
C18 C 0.21934(10) 0.4049(3) 0.2224(3) 0.0235(8) Uani 1 1 d .
H18 H 0.2079 0.4134 0.2748 0.028 Uiso 1 1 calc R
C19 C 0.19675(10) 0.4256(3) 0.1160(3) 0.0251(8) Uani 1 1 d .
C20 C 0.21386(11) 0.4144(3) 0.0389(3) 0.0297(9) Uani 1 1 d .
H20 H 0.1986 0.4285 -0.0325 0.036 Uiso 1 1 calc R
C21 C 0.25388(11) 0.3821(3) 0.0670(3) 0.0290(9) Uani 1 1 d .
C22 C 0.27654(11) 0.3604(3) 0.1727(3) 0.0299(9) Uani 1 1 d .
H22 H 0.3033 0.3385 0.1920 0.036 Uiso 1 1 calc R
C23 C 0.30832(11) 0.3613(3) -0.0001(3) 0.0369(10) Uani 1 1 d .
H23A H 0.3190 0.3008 0.0422 0.044 Uiso 1 1 calc R
H23B H 0.3232 0.4200 0.0384 0.044 Uiso 1 1 calc R
C24 C 0.31274(11) 0.3529(3) -0.1079(3) 0.0303(9) Uani 1 1 d .
C25 C 0.28074(12) 0.3723(3) -0.2018(3) 0.0348(10) Uani 1 1 d .
H25 H 0.2557 0.3927 -0.1996 0.042 Uiso 1 1 calc R
C26 C 0.28597(11) 0.3615(3) -0.2979(3) 0.0338(9) Uani 1 1 d .
H26 H 0.2642 0.3767 -0.3604 0.041 Uiso 1 1 calc R
C27 C 0.35120(12) 0.3101(3) -0.2157(3) 0.0400(11) Uani 1 1 d .
H27 H 0.3756 0.2874 -0.2199 0.048 Uiso 1 1 calc R
C28 C 0.34870(12) 0.3208(3) -0.1168(3) 0.0431(11) Uani 1 1 d .
H28 H 0.3711 0.3065 -0.0555 0.052 Uiso 1 1 calc R
N1 N 0.57476(9) 0.8884(2) 0.6596(3) 0.0301(7) Uani 1 1 d .
N2 N 0.32079(9) 0.3302(2) -0.3067(2) 0.0274(7) Uani 1 1 d .
Ni1 Ni 0.577421(13) 0.04077(3) 0.63419(4) 0.02503(15) Uani 1 1 d .
Ni2 Ni 0.325564(13) 0.30316(4) 0.54789(4) 0.02475(15) Uani 1 1 d .
O1 O 0.37427(7) 0.41506(19) 0.5702(2) 0.0345(6) Uani 1 1 d .
O2 O 0.38373(7) 0.25204(18) 0.6001(2) 0.0253(6) Uani 1 1 d .
O3 O 0.51615(7) 0.09210(18) 0.6157(2) 0.0306(6) Uani 1 1 d .
O4 O 0.56507(7) 0.19488(17) 0.6161(2) 0.0304(6) Uani 1 1 d .
O5 O 0.51408(8) 0.55039(18) 0.6393(2) 0.0395(7) Uani 1 1 d .
O6 O 0.27096(7) 0.36666(19) 0.43971(19) 0.0295(6) Uani 1 1 d .
O7 O 0.31730(7) 0.3032(2) 0.3851(2) 0.0371(7) Uani 1 1 d .
O8 O 0.13853(10) 0.5023(3) -0.0067(3) 0.0850(14) Uani 1 1 d .
O9 O 0.13608(7) 0.45255(19) 0.1495(2) 0.0294(6) Uani 1 1 d .
O10 O 0.26684(8) 0.3719(2) -0.0176(2) 0.0446(8) Uani 1 1 d .
O11 O 0.59340(8) 0.0680(2) 0.7967(2) 0.0358(6) Uani 1 1 d .
H11A H 0.6120 0.0265 0.8314 0.054 Uiso 1 1 d R
H11B H 0.6022 0.1286 0.8104 0.054 Uiso 1 1 d R
O12 O 0.55562(8) 0.0206(2) 0.4698(2) 0.0387(7) Uani 1 1 d .
H12A H 0.5683 -0.0282 0.4539 0.058 Uiso 1 1 d R
H12B H 0.5304 0.0067 0.4485 0.058 Uiso 1 1 d R
O13 O 0.30278(8) 0.1588(2) 0.5385(2) 0.0429(7) Uani 1 1 d .
H13B H 0.2773 0.1619 0.5241 0.064 Uiso 1 1 d R
H13C H 0.3076 0.1264 0.4890 0.064 Uiso 1 1 d R

loop_
_atom_site_aniso_label
_atom_site_aniso_U_11
_atom_site_aniso_U_22
_atom_site_aniso_U_33
_atom_site_aniso_U_23
_atom_site_aniso_U_13
_atom_site_aniso_U_12
C1 0.030(2) 0.030(2) 0.0205(19) 0.0015(17) 0.0110(16) 0.0004(17)
C2 0.0210(19) 0.029(2) 0.030(2) -0.0024(17) 0.0074(16) -0.0046(15)
C3 0.0221(18) 0.0274(19) 0.0224(19) 0.0016(16) 0.0107(15) 0.0020(15)
C4 0.0250(19) 0.0236(19) 0.026(2) 0.0004(16) 0.0086(16) -0.0029(15)
C5 0.0217(18) 0.0248(19) 0.0220(18) -0.0012(16) 0.0062(15) -0.0016(15)
C6 0.0233(19) 0.027(2) 0.034(2) -0.0017(17) 0.0116(17) -0.0042(15)
C7 0.032(2) 0.025(2) 0.033(2) 0.0024(17) 0.0130(18) -0.0022(16)
C8 0.029(2) 0.025(2) 0.031(2) 0.0004(17) 0.0140(17) 0.0036(15)
C9 0.031(2) 0.024(2) 0.043(2) 0.0007(18) 0.0173(19) -0.0026(16)
C10 0.031(2) 0.028(2) 0.029(2) 0.0003(17) 0.0145(18) -0.0024(16)
C11 0.029(2) 0.029(2) 0.047(3) 0.0000(19) 0.0166(19) 0.0011(17)
C12 0.029(2) 0.031(2) 0.050(3) 0.001(2) 0.015(2) -0.0058(17)
C13 0.041(2) 0.025(2) 0.067(3) -0.001(2) 0.033(2) 0.0019(18)
C14 0.037(2) 0.031(2) 0.058(3) -0.003(2) 0.030(2) -0.0072(18)
C15 0.0218(19) 0.037(2) 0.028(2) 0.0035(18) 0.0129(17) 0.0016(16)
C16 0.031(2) 0.041(2) 0.031(2) 0.0085(19) 0.0110(19) 0.0148(18)
C17 0.0251(19) 0.027(2) 0.0240(19) 0.0010(16) 0.0107(16) -0.0007(15)
C18 0.0242(19) 0.0252(19) 0.027(2) 0.0027(16) 0.0162(16) 0.0032(15)
C19 0.0240(19) 0.0231(18) 0.031(2) 0.0057(16) 0.0130(16) 0.0063(15)
C20 0.030(2) 0.035(2) 0.025(2) 0.0057(17) 0.0097(17) 0.0051(17)
C21 0.031(2) 0.033(2) 0.029(2) -0.0015(17) 0.0184(18) 0.0043(16)
C22 0.0217(19) 0.042(2) 0.030(2) 0.0004(18) 0.0141(17) 0.0060(16)
C23 0.033(2) 0.052(3) 0.031(2) 0.000(2) 0.0167(19) 0.0046(19)
C24 0.035(2) 0.034(2) 0.027(2) -0.0013(18) 0.0171(18) -0.0009(17)
C25 0.032(2) 0.040(2) 0.040(2) 0.003(2) 0.0212(19) 0.0113(18)
C26 0.028(2) 0.044(2) 0.028(2) 0.0036(19) 0.0085(17) 0.0092(18)
C27 0.028(2) 0.063(3) 0.033(2) 0.003(2) 0.0146(19) 0.0128(19)
C28 0.030(2) 0.071(3) 0.029(2) 0.004(2) 0.0110(19) 0.009(2)
N1 0.0303(17) 0.0215(16) 0.043(2) -0.0030(15) 0.0188(16) -0.0032(13)
N2 0.0265(17) 0.0331(17) 0.0264(17) 0.0003(14) 0.0140(14) 0.0017(13)
Ni1 0.0214(3) 0.0204(3) 0.0341(3) -0.0029(2) 0.0108(2) -0.00345(18)
Ni2 0.0204(3) 0.0327(3) 0.0235(3) 0.0018(2) 0.0107(2) 0.00313(19)
O1 0.0275(14) 0.0289(14) 0.0513(18) 0.0060(13) 0.0190(13) 0.0071(12)
O2 0.0198(12) 0.0271(14) 0.0320(14) 0.0055(12) 0.0130(11) 0.0021(10)
O3 0.0236(13) 0.0208(13) 0.0473(17) -0.0027(12) 0.0124(12) -0.0050(11)
O4 0.0199(13) 0.0234(13) 0.0496(17) -0.0008(12) 0.0144(12) -0.0011(10)
O5 0.0297(15) 0.0216(14) 0.070(2) -0.0013(14) 0.0210(15) -0.0040(11)
O6 0.0222(13) 0.0459(16) 0.0222(14) 0.0028(12) 0.0102(11) 0.0058(11)
O7 0.0232(14) 0.064(2) 0.0270(15) 0.0091(14) 0.0126(12) 0.0130(13)
O8 0.057(2) 0.159(4) 0.046(2) 0.051(2) 0.0279(18) 0.063(2)
O9 0.0210(13) 0.0372(15) 0.0325(15) 0.0063(12) 0.0127(12) 0.0040(11)
O10 0.0344(16) 0.080(2) 0.0272(15) 0.0027(15) 0.0203(13) 0.0104(15)
O11 0.0441(17) 0.0281(14) 0.0331(16) -0.0018(12) 0.0112(13) 0.0016(12)
O12 0.0310(15) 0.0449(17) 0.0392(17) -0.0101(14) 0.0113(13) -0.0052(13)
O13 0.0368(16) 0.0414(17) 0.059(2) -0.0111(15) 0.0279(15) -0.0051(13)

loop_
_atom_type_symbol
_atom_type_description
_atom_type_scat_dispersion_real
_atom_type_scat_dispersion_imag
_atom_type_scat_source
C C 0.0033 0.0016 'International Tables Vol C Tables 4.2.6.8 and 6.1.1.4'
H H 0.0000 0.0000 'International Tables Vol C Tables 4.2.6.8 and 6.1.1.4'
N N 0.0061 0.0033 'International Tables Vol C Tables 4.2.6.8 and 6.1.1.4'
O O 0.0106 0.0060 'International Tables Vol C Tables 4.2.6.8 and 6.1.1.4'
Ni Ni 0.3393 1.1124 'International Tables Vol C Tables 4.2.6.8 and 6.1.1.4'

loop_
_geom_angle_atom_site_label_1
_geom_angle_atom_site_label_2
_geom_angle_atom_site_label_3
_geom_angle
_geom_angle_site_symmetry_1
_geom_angle_site_symmetry_3
O1 C1 O2 120.1(3) . .
O1 C1 C3 121.2(3) . .
O2 C1 C3 118.7(3) . .
O1 C1 Ni2 64.14(19) . .
O2 C1 Ni2 56.46(17) . .
C3 C1 Ni2 170.3(3) . .
O4 C2 O3 120.1(3) . .
O4 C2 C5 118.9(3) . .
O3 C2 C5 121.0(3) . .
O4 C2 Ni1 57.36(18) . .
O3 C2 Ni1 62.88(18) . .
C5 C2 Ni1 173.4(3) . .
C8 C3 C4 120.2(3) . .
C8 C3 C1 120.0(3) . .
C4 C3 C1 119.8(3) . .
C5 C4 C3 119.4(3) . .
C5 C4 H4 120.3 . .
C3 C4 H4 120.3 . .
C4 C5 C6 120.5(3) . .
C4 C5 C2 121.4(3) . .
C6 C5 C2 118.1(3) . .
C7 C6 C5 119.6(3) . .
C7 C6 H6 120.2 . .
C5 C6 H6 120.2 . .
O5 C7 C6 124.8(3) . .
O5 C7 C8 115.0(3) . .
C6 C7 C8 120.2(3) . .
C3 C8 C7 120.0(3) . .
C3 C8 H8 120.0 . .
C7 C8 H8 120.0 . .
O5 C9 C10 107.1(3) . .
O5 C9 H9A 110.3 . .
C10 C9 H9A 110.3 . .
O5 C9 H9B 110.3 . .
C10 C9 H9B 110.3 . .
H9A C9 H9B 108.5 . .
C11 C10 C14 117.6(3) . .
C11 C10 C9 120.2(3) . .
C14 C10 C9 122.1(3) . .
C12 C11 C10 119.5(4) . .
C12 C11 H11 120.3 . .
C10 C11 H11 120.3 . .
N1 C12 C11 123.0(3) . .
N1 C12 H12 118.5 . .
C11 C12 H12 118.5 . .
N1 C13 C14 124.0(4) . .
N1 C13 H13 118.0 . .
C14 C13 H13 118.0 . .
C13 C14 C10 118.9(3) . .
C13 C14 H14 120.6 . .
C10 C14 H14 120.6 . .
O7 C15 O6 119.6(3) . .
O7 C15 C17 120.1(3) . .
O6 C15 C17 120.3(3) . .
O7 C15 Ni2 58.97(19) . .
O6 C15 Ni2 60.64(18) . .
C17 C15 Ni2 179.0(2) . .
O9 C16 O8 125.4(4) . .
O9 C16 C19 118.0(3) . .
O8 C16 C19 116.5(3) . .
C18 C17 C22 120.8(3) . .
C18 C17 C15 121.5(3) . .
C22 C17 C15 117.7(3) . .
C17 C18 C19 119.8(3) . .
C17 C18 H18 120.1 . .
C19 C18 H18 120.1 . .
C20 C19 C18 120.1(3) . .
C20 C19 C16 119.3(3) . .
C18 C19 C16 120.7(3) . .
C19 C20 C21 120.3(3) . .
C19 C20 H20 119.9 . .
C21 C20 H20 119.9 . .
O10 C21 C22 125.6(3) . .
O10 C21 C20 114.3(3) . .
C22 C21 C20 120.1(3) . .
C21 C22 C17 118.9(3) . .
C21 C22 H22 120.5 . .
C17 C22 H22 120.5 . .
O10 C23 C24 107.7(3) . .
O10 C23 H23A 110.2 . .
C24 C23 H23A 110.2 . .
O10 C23 H23B 110.2 . .
C24 C23 H23B 110.2 . .
H23A C23 H23B 108.5 . .
C28 C24 C25 117.3(4) . .
C28 C24 C23 120.9(4) . .
C25 C24 C23 121.7(3) . .
C26 C25 C24 119.6(3) . .
C26 C25 H25 120.2 . .
C24 C25 H25 120.2 . .
N2 C26 C25 123.2(4) . .
N2 C26 H26 118.4 . .
C25 C26 H26 118.4 . .
N2 C27 C28 123.8(4) . .
N2 C27 H27 118.1 . .
C28 C27 H27 118.1 . .
C27 C28 C24 119.5(4) . .
C27 C28 H28 120.3 . .
C24 C28 H28 120.3 . .
C13 N1 C12 117.0(3) . .
C13 N1 Ni1 118.4(3) . 1_565
C12 N1 Ni1 124.2(2) . 1_565
C27 N2 C26 116.6(3) . .
C27 N2 Ni2 121.5(2) . 1_554
C26 N2 Ni2 121.7(3) . 1_554
O9 Ni1 N1 97.63(11) 8_556 1_545
O9 Ni1 O12 95.43(10) 8_556 .
N1 Ni1 O12 91.67(12) 1_545 .
O9 Ni1 O4 97.78(10) 8_556 .
N1 Ni1 O4 164.03(11) 1_545 .
O12 Ni1 O4 91.03(11) . .
O9 Ni1 O11 89.93(10) 8_556 .
N1 Ni1 O11 90.40(12) 1_545 .
O12 Ni1 O11 173.95(10) . .
O4 Ni1 O11 85.45(11) . .
O9 Ni1 O3 159.53(10) 8_556 .
N1 Ni1 O3 102.69(10) 1_545 .
O12 Ni1 O3 86.54(10) . .
O4 Ni1 O3 61.77(9) . .
O11 Ni1 O3 87.46(10) . .
O9 Ni1 C2 128.47(11) 8_556 .
N1 Ni1 C2 133.49(12) 1_545 .
O12 Ni1 C2 89.91(12) . .
O4 Ni1 C2 30.76(10) . .
O11 Ni1 C2 84.55(11) . .
O3 Ni1 C2 31.06(10) . .
O2 Ni2 N2 98.35(11) . 1_556
O2 Ni2 O13 92.31(10) . .
N2 Ni2 O13 93.26(12) 1_556 .
O2 Ni2 O7 96.21(10) . .
N2 Ni2 O7 164.41(11) 1_556 .
O13 Ni2 O7 91.68(12) . .
O2 Ni2 O6 157.50(10) . .
N2 Ni2 O6 102.56(11) 1_556 .
O13 Ni2 O6 94.69(11) . .
O7 Ni2 O6 62.27(9) . .
O2 Ni2 O1 62.02(9) . .
N2 Ni2 O1 94.52(11) 1_556 .
O13 Ni2 O1 154.00(10) . .
O7 Ni2 O1 87.39(11) . .
O6 Ni2 O1 107.71(10) . .
O2 Ni2 C15 126.68(11) . .
N2 Ni2 C15 133.97(12) 1_556 .
O13 Ni2 C15 93.84(12) . .
O7 Ni2 C15 30.76(10) . .
O6 Ni2 C15 31.51(10) . .
O1 Ni2 C15 98.44(11) . .
O2 Ni2 C1 31.42(10) . .
N2 Ni2 C1 99.96(12) 1_556 .
O13 Ni2 C1 123.28(12) . .
O7 Ni2 C1 89.60(11) . .
O6 Ni2 C1 134.19(11) . .
O1 Ni2 C1 30.78(10) . .
C15 Ni2 C1 113.40(12) . .
C1 O1 Ni2 85.1(2) . .
C1 O2 Ni2 92.1(2) . .
C2 O3 Ni1 86.1(2) . .
C2 O4 Ni1 91.9(2) . .
C7 O5 C9 118.9(3) . .
C15 O6 Ni2 87.8(2) . .
C15 O7 Ni2 90.3(2) . .
C16 O9 Ni1 132.2(2) . 8_455
C21 O10 C23 120.4(3) . .
Ni1 O11 H11A 109.2 . .
Ni1 O11 H11B 109.3 . .
H11A O11 H11B 109.5 . .
Ni1 O12 H12A 109.3 . .
Ni1 O12 H12B 109.4 . .
H12A O12 H12B 109.5 . .
Ni2 O13 H13B 109.3 . .
Ni2 O13 H13C 109.3 . .
H13B O13 H13C 109.5 . .

loop_
_geom_bond_atom_site_label_1
_geom_bond_atom_site_label_2
_geom_bond_distance
_geom_bond_site_symmetry_2
C1 O1 1.249(4) .
C1 O2 1.269(4) .
C1 C3 1.494(5) .
C1 Ni2 2.432(4) .
C2 O4 1.255(4) .
C2 O3 1.268(4) .
C2 C5 1.491(5) .
C2 Ni1 2.452(4) .
C3 C8 1.369(5) .
C3 C4 1.394(5) .
C4 C5 1.377(5) .
C4 H4 0.9300 .
C5 C6 1.391(5) .
C6 C7 1.371(5) .
C6 H6 0.9300 .
C7 O5 1.368(4) .
C7 C8 1.392(5) .
C8 H8 0.9300 .
C9 O5 1.416(4) .
C9 C10 1.493(5) .
C9 H9A 0.9700 .
C9 H9B 0.9700 .
C10 C11 1.386(5) .
C10 C14 1.388(5) .
C11 C12 1.376(5) .
C11 H11 0.9300 .
C12 N1 1.343(5) .
C12 H12 0.9300 .
C13 N1 1.328(5) .
C13 C14 1.377(5) .
C13 H13 0.9300 .
C14 H14 0.9300 .
C15 O7 1.244(4) .
C15 O6 1.272(4) .
C15 C17 1.501(5) .
C15 Ni2 2.432(4) .
C16 O9 1.240(4) .
C16 O8 1.249(5) .
C16 C19 1.506(5) .
C17 C18 1.369(5) .
C17 C22 1.396(5) .
C18 C19 1.384(5) .
C18 H18 0.9300 .
C19 C20 1.370(5) .
C20 C21 1.389(5) .
C20 H20 0.9300 .
C21 O10 1.365(4) .
C21 C22 1.379(5) .
C22 H22 0.9300 .
C23 O10 1.401(4) .
C23 C24 1.503(5) .
C23 H23A 0.9700 .
C23 H23B 0.9700 .
C24 C28 1.378(5) .
C24 C25 1.377(5) .
C25 C26 1.365(5) .
C25 H25 0.9300 .
C26 N2 1.337(4) .
C26 H26 0.9300 .
C27 N2 1.328(5) .
C27 C28 1.359(5) .
C27 H27 0.9300 .
C28 H28 0.9300 .
N1 Ni1 2.037(3) 1_565
N2 Ni2 2.034(3) 1_554
Ni1 O9 2.003(2) 8_556
Ni1 N1 2.037(3) 1_545
Ni1 O12 2.066(3) .
Ni1 O4 2.066(2) .
Ni1 O11 2.067(3) .
Ni1 O3 2.188(2) .
Ni2 O2 2.028(2) .
Ni2 N2 2.034(3) 1_556
Ni2 O13 2.044(3) .
Ni2 O7 2.084(3) .
Ni2 O6 2.121(2) .
Ni2 O1 2.196(3) .
O9 Ni1 2.003(2) 8_455
O11 H11A 0.8502 .
O11 H11B 0.8500 .
O12 H12A 0.8501 .
O12 H12B 0.8500 .
O13 H13B 0.8502 .
O13 H13C 0.8500 .
